data_4079409
loop_
_publ_author_name
'Abell\'an-L\'opez, Antonio'
'Chicote, Mar\'ia-Teresa'
'Bautista, Delia'
'Vicente, Jos\'e'

_publ_section_title
;
 From ChelateC,N-Cyclopalladated Oximes toC,N,N&#x2032;-,C,N,S-,
 orC,N,C&#x2032;-Pincer Palladium(II) Complexes by Formation of Oxime
 Ether Ligands
;
_journal_issue 21
_journal_name_full Organometallics
_journal_page_first 7434
_journal_paper_doi 10.1021/om3007213
_journal_volume 31
_journal_year 2012
_chemical_formula_sum 'C14 H13 Br N2 O Pd'
_chemical_formula_weight 411.57
_chemical_name_systematic
; 
 ? 
;
_space_group_IT_number 15
_symmetry_cell_setting monoclinic
_symmetry_space_group_name_Hall '-C 2yc'
_symmetry_space_group_name_H-M 'C 1 2/c 1'
_atom_sites_solution_hydrogens geom
_atom_sites_solution_primary direct
_atom_sites_solution_secondary difmap
_audit_creation_method SHELXL-97
_cell_angle_alpha 90.00
_cell_angle_beta 113.018(2)
_cell_angle_gamma 90.00
_cell_formula_units_Z 8
_cell_length_a 20.3668(19)
_cell_length_b 7.8505(7)
_cell_length_c 18.4305(17)
_cell_measurement_reflns_used 5748
_cell_measurement_temperature 100(2)
_cell_measurement_theta_max 2.53
_cell_measurement_theta_min 28.62
_cell_volume 2712.2(4)
_computing_cell_refinement 'Bruker SAINT'
_computing_data_collection 'Bruker SMART'
_computing_data_reduction 'Bruker SAINT'
_computing_molecular_graphics 'Bruker SHELXTL'
_computing_publication_material 'Bruker SHELXTL'
_computing_structure_refinement 'SHELXL-97 (Sheldrick, 1997)'
_computing_structure_solution 'SHELXS-97 (Sheldrick, 1990)'
_diffrn_ambient_temperature 100(2)
_diffrn_detector_area_resol_mean 8.26
_diffrn_measured_fraction_theta_full 0.999
_diffrn_measured_fraction_theta_max 0.945
_diffrn_measurement_device_type 'Bruker SMART APEX CCD'
_diffrn_measurement_method \w-scan
_diffrn_radiation_monochromator graphite
_diffrn_radiation_source 'fine-focus sealed tube'
_diffrn_radiation_type MoK\a
_diffrn_radiation_wavelength 0.71073
_diffrn_reflns_av_R_equivalents 0.0183
_diffrn_reflns_av_sigmaI/netI 0.0144
_diffrn_reflns_limit_h_max 26
_diffrn_reflns_limit_h_min -26
_diffrn_reflns_limit_k_max 10
_diffrn_reflns_limit_k_min -10
_diffrn_reflns_limit_l_max 23
_diffrn_reflns_limit_l_min -24
_diffrn_reflns_number 16008
_diffrn_reflns_theta_full 26.50
_diffrn_reflns_theta_max 28.69
_diffrn_reflns_theta_min 2.40
_exptl_absorpt_coefficient_mu 4.307
_exptl_absorpt_correction_T_max 0.6979
_exptl_absorpt_correction_T_min 0.5667
_exptl_absorpt_correction_type multi-scan
_exptl_absorpt_process_details SADABS
_exptl_crystal_colour yellow
_exptl_crystal_density_diffrn 2.016
_exptl_crystal_density_method 'not measured'
_exptl_crystal_description block
_exptl_crystal_F_000 1600
_exptl_crystal_size_max 0.22
_exptl_crystal_size_mid 0.12
_exptl_crystal_size_min 0.09
_refine_diff_density_max 0.428
_refine_diff_density_min -0.616
_refine_diff_density_rms 0.102
_refine_ls_extinction_method none
_refine_ls_goodness_of_fit_ref 1.075
_refine_ls_hydrogen_treatment 'Rigif methyls, other riding'
_refine_ls_matrix_type full
_refine_ls_number_parameters 173
_refine_ls_number_reflns 3310
_refine_ls_number_restraints 0
_refine_ls_restrained_S_all 1.075
_refine_ls_R_factor_all 0.0191
_refine_ls_R_factor_gt 0.0183
_refine_ls_shift/su_max 0.001
_refine_ls_shift/su_mean 0.000
_refine_ls_structure_factor_coef Fsqd
_refine_ls_weighting_details 'calc w=1/[\s^2^(Fo^2^)+(0.0246P)^2^+3.9444P] where P=(Fo^2^+2Fc^2^)/3'
_refine_ls_weighting_scheme calc
_refine_ls_wR_factor_gt 0.0462
_refine_ls_wR_factor_ref 0.0466
_reflns_number_gt 3190
_reflns_number_total 3310
_reflns_threshold_expression >2sigma(I)
_cod_data_source_file om3007213_si_002.cif
_cod_data_source_block aab951mls
_cod_original_sg_symbol_H-M 'C 2/c'
_cod_database_code 4079409

loop_
_symmetry_equiv_pos_as_xyz
'x, y, z'
'-x, y, -z+1/2'
'x+1/2, y+1/2, z'
'-x+1/2, y+1/2, -z+1/2'
'-x, -y, -z'
'x, -y, z-1/2'
'-x+1/2, -y+1/2, -z'
'x+1/2, -y+1/2, z-1/2'

loop_
_atom_site_label
_atom_site_type_symbol
_atom_site_fract_x
_atom_site_fract_y
_atom_site_fract_z
_atom_site_U_iso_or_equiv
_atom_site_adp_type
_atom_site_occupancy
_atom_site_symmetry_multiplicity
_atom_site_calc_flag
_atom_site_refinement_flags
Pd1 Pd 0.254725(7) 0.415580(16) 0.129140(7) 0.01474(5) Uani 1 1 d .
N1 N 0.19975(8) 0.50776(19) 0.02084(8) 0.0169(3) Uani 1 1 d .
N2 N 0.15906(8) 0.39175(19) 0.15140(9) 0.0169(3) Uani 1 1 d .
Br1 Br 0.331475(10) 0.31090(2) 0.257887(10) 0.02205(6) Uani 1 1 d .
C1 C 0.33151(10) 0.4230(2) 0.08735(11) 0.0180(3) Uani 1 1 d .
C2 C 0.30416(10) 0.4635(2) 0.00571(10) 0.0175(3) Uani 1 1 d .
C3 C 0.34741(11) 0.4558(2) -0.03700(11) 0.0212(4) Uani 1 1 d .
H3 H 0.3279 0.4782 -0.0920 0.025 Uiso 1 1 calc R
C4 C 0.41930(11) 0.4152(2) 0.00131(12) 0.0238(4) Uani 1 1 d .
H4 H 0.4490 0.4094 -0.0276 0.029 Uiso 1 1 calc R
C5 C 0.44758(10) 0.3831(2) 0.08172(12) 0.0240(4) Uani 1 1 d .
H5 H 0.4971 0.3600 0.1081 0.029 Uiso 1 1 calc R
C6 C 0.40388(10) 0.3843(2) 0.12436(11) 0.0212(4) Uani 1 1 d .
H6 H 0.4237 0.3586 0.1791 0.025 Uiso 1 1 calc R
C7 C 0.22926(10) 0.5145(2) -0.02968(10) 0.0177(3) Uani 1 1 d .
C8 C 0.19104(11) 0.5739(2) -0.11254(11) 0.0229(4) Uani 1 1 d .
H8A H 0.1512 0.4970 -0.1402 0.034 Uiso 1 1 calc R
H8B H 0.2241 0.5745 -0.1395 0.034 Uiso 1 1 calc R
H8C H 0.1728 0.6894 -0.1124 0.034 Uiso 1 1 calc R
C9 C 0.11321(10) 0.6251(2) 0.05777(10) 0.0193(3) Uani 1 1 d .
H9A H 0.0699 0.6972 0.0366 0.023 Uiso 1 1 calc R
H9B H 0.1535 0.6983 0.0906 0.023 Uiso 1 1 calc R
O1 O 0.12818(7) 0.55783(17) -0.00723(7) 0.0196(3) Uani 1 1 d .
C10 C 0.10197(10) 0.4879(2) 0.10869(10) 0.0175(3) Uani 1 1 d .
C11 C 0.03599(10) 0.4639(2) 0.11192(11) 0.0217(4) Uani 1 1 d .
H11 H -0.0032 0.5342 0.0818 0.026 Uiso 1 1 calc R
C12 C 0.02735(11) 0.3360(3) 0.15967(12) 0.0249(4) Uani 1 1 d .
H12 H -0.0177 0.3175 0.1625 0.030 Uiso 1 1 calc R
C13 C 0.08554(11) 0.2365(2) 0.20295(11) 0.0233(4) Uani 1 1 d .
H13 H 0.0812 0.1478 0.2359 0.028 Uiso 1 1 calc R
C14 C 0.15050(10) 0.2686(2) 0.19737(10) 0.0199(3) Uani 1 1 d .
H14 H 0.1905 0.2006 0.2274 0.024 Uiso 1 1 calc R

loop_
_atom_site_aniso_label
_atom_site_aniso_U_11
_atom_site_aniso_U_22
_atom_site_aniso_U_33
_atom_site_aniso_U_23
_atom_site_aniso_U_13
_atom_site_aniso_U_12
Pd1 0.01782(7) 0.01510(7) 0.01042(7) 0.00094(4) 0.00455(5) 0.00039(4)
N1 0.0190(7) 0.0166(7) 0.0138(7) 0.0003(5) 0.0049(6) 0.0005(6)
N2 0.0205(7) 0.0169(7) 0.0129(7) -0.0018(5) 0.0060(6) -0.0006(6)
Br1 0.02461(10) 0.02472(10) 0.01379(9) 0.00445(6) 0.00424(7) 0.00229(7)
C1 0.0220(9) 0.0154(8) 0.0172(8) -0.0005(6) 0.0083(7) -0.0002(6)
C2 0.0219(8) 0.0140(7) 0.0172(8) -0.0010(6) 0.0082(7) -0.0017(6)
C3 0.0306(10) 0.0168(8) 0.0185(8) -0.0010(7) 0.0121(8) -0.0027(7)
C4 0.0278(10) 0.0216(9) 0.0276(10) -0.0043(7) 0.0169(8) -0.0036(7)
C5 0.0222(9) 0.0219(9) 0.0285(10) -0.0024(8) 0.0106(8) 0.0010(7)
C6 0.0223(9) 0.0205(8) 0.0196(9) 0.0005(7) 0.0070(7) 0.0016(7)
C7 0.0242(9) 0.0136(7) 0.0140(8) 0.0000(6) 0.0060(7) -0.0019(6)
C8 0.0285(10) 0.0252(9) 0.0134(8) 0.0034(7) 0.0065(7) 0.0010(7)
C9 0.0235(9) 0.0179(8) 0.0164(8) -0.0007(7) 0.0077(7) 0.0028(7)
O1 0.0192(6) 0.0245(6) 0.0131(6) 0.0006(5) 0.0041(5) 0.0030(5)
C10 0.0222(8) 0.0163(8) 0.0126(8) -0.0036(6) 0.0054(6) -0.0003(7)
C11 0.0218(9) 0.0241(9) 0.0178(8) -0.0046(7) 0.0063(7) 0.0003(7)
C12 0.0241(9) 0.0301(10) 0.0234(9) -0.0046(8) 0.0124(8) -0.0049(8)
C13 0.0303(10) 0.0234(9) 0.0190(9) -0.0006(7) 0.0128(8) -0.0044(8)
C14 0.0257(9) 0.0196(8) 0.0141(8) -0.0012(6) 0.0075(7) -0.0004(7)

loop_
_atom_type_symbol
_atom_type_description
_atom_type_scat_dispersion_real
_atom_type_scat_dispersion_imag
_atom_type_scat_source
C C 0.0033 0.0016 'International Tables Vol C Tables 4.2.6.8 and 6.1.1.4'
H H 0.0000 0.0000 'International Tables Vol C Tables 4.2.6.8 and 6.1.1.4'
N N 0.0061 0.0033 'International Tables Vol C Tables 4.2.6.8 and 6.1.1.4'
O O 0.0106 0.0060 'International Tables Vol C Tables 4.2.6.8 and 6.1.1.4'
Pd Pd -0.9988 1.0072 'International Tables Vol C Tables 4.2.6.8 and 6.1.1.4'
Br Br -0.2901 2.4595 'International Tables Vol C Tables 4.2.6.8 and 6.1.1.4'

loop_
_geom_angle_atom_site_label_1
_geom_angle_atom_site_label_2
_geom_angle_atom_site_label_3
_geom_angle
C1 Pd1 N1 79.74(7)
C1 Pd1 N2 168.86(7)
N1 Pd1 N2 91.51(6)
C1 Pd1 Br1 94.89(5)
N1 Pd1 Br1 174.45(4)
N2 Pd1 Br1 93.98(4)
C7 N1 O1 115.67(14)
C7 N1 Pd1 119.77(12)
O1 N1 Pd1 124.44(10)
C14 N2 C10 118.43(16)
C14 N2 Pd1 122.31(12)
C10 N2 Pd1 118.53(12)
C6 C1 C2 117.94(16)
C6 C1 Pd1 129.99(14)
C2 C1 Pd1 111.91(13)
C3 C2 C1 121.05(17)
C3 C2 C7 122.68(16)
C1 C2 C7 116.27(15)
C4 C3 C2 119.70(17)
C5 C4 C3 119.93(17)
C4 C5 C6 120.62(18)
C1 C6 C5 120.65(18)
N1 C7 C2 111.46(15)
N1 C7 C8 123.16(17)
C2 C7 C8 125.34(16)
O1 C9 C10 112.83(14)
N1 O1 C9 108.84(12)
N2 C10 C11 121.93(17)
N2 C10 C9 117.23(16)
C11 C10 C9 120.84(16)
C10 C11 C12 119.45(18)
C13 C12 C11 118.76(18)
C12 C13 C14 118.71(18)
N2 C14 C13 122.72(18)

loop_
_geom_bond_atom_site_label_1
_geom_bond_atom_site_label_2
_geom_bond_distance
Pd1 C1 1.9961(18)
Pd1 N1 2.0034(14)
Pd1 N2 2.1506(15)
Pd1 Br1 2.4184(3)
N1 C7 1.292(2)
N1 O1 1.3990(19)
N2 C14 1.341(2)
N2 C10 1.351(2)
C1 C6 1.394(3)
C1 C2 1.421(2)
C2 C3 1.394(2)
C2 C7 1.461(3)
C3 C4 1.391(3)
C4 C5 1.387(3)
C5 C6 1.399(3)
C7 C8 1.492(2)
C9 O1 1.447(2)
C9 C10 1.504(2)
C10 C11 1.381(3)
C11 C12 1.391(3)
C12 C13 1.383(3)
C13 C14 1.390(3)
